data_1004036
loop_
_publ_author_name
'Mairesse, G'
'Barbier, P'
'Vignacourt, J P'

_publ_section_title 'Lithium tetrachloroaluminate, Li Al Cl~4~'
_journal_coden_ASTM CSCMCS
_journal_name_full 'Crystal Structure Communications'
_journal_page_first 15
_journal_page_last 18
_journal_volume 6
_journal_year 1977
_chemical_formula_structural 'LI AL CL4'
_chemical_formula_sum 'Al Cl4 Li'
_chemical_name_systematic 'LITHIUM TETRACHLOROALUMINATE'
_space_group_IT_number 14
_symmetry_cell_setting monoclinic
_symmetry_Int_Tables_number 14
_symmetry_space_group_name_Hall '-P 2ybc'
_symmetry_space_group_name_H-M 'P 1 21/c 1'
_cell_angle_alpha 90
_cell_angle_beta 93.32(5)
_cell_angle_gamma 90
_cell_formula_units_Z 4
_cell_length_a 7.007(3)
_cell_length_b 6.504(4)
_cell_length_c 12.995(10)
_cell_volume 591.2
_refine_ls_R_factor_all 0.029
_cod_database_code 1004036

loop_
_symmetry_equiv_pos_as_xyz
x,y,z
-x,1/2+y,1/2-z
-x,-y,-z
x,1/2-y,1/2+z

loop_
_atom_site_label
_atom_site_type_symbol
_atom_site_symmetry_multiplicity
_atom_site_Wyckoff_symbol
_atom_site_fract_x
_atom_site_fract_y
_atom_site_fract_z
_atom_site_occupancy
_atom_site_attached_hydrogens
_atom_site_calc_flag
Al1 Al3+ 4 e 0.70588(7) 0.32198(8) 0.89924(4) 1. 0 d
Cl1 Cl1- 4 e 0.69400(6) 0.18329(8) 0.04695(3) 1. 0 d
Cl2 Cl1- 4 e 0.80902(6) 0.62835(7) 0.92849(4) 1. 0 d
Cl3 Cl1- 4 e 0.92580(6) 0.18160(8) 0.81372(3) 1. 0 d
Cl4 Cl1- 4 e 0.43947(6) 0.31364(7) 0.81280(3) 1. 0 d
Li1 Li1+ 4 e 0.15688(54) 0.98308(65) 0.36658(29) 1. 0 d

loop_
_atom_type_symbol
_atom_type_oxidation_number
Al3+ 3.000
Cl1- -1.000
Li1+ 1.000
